data_1544322
loop_
_publ_author_name
'Feng, Wei-Xu'
'van der Lee, Arie'
'Legrand, Yves-Marie'
'Petit, Eddy'
'Dumitrescu, Dan'
'Su, Cheng-Yong'
'Barboiu, Mihail'

_publ_section_title
;
 Adaptive Encapsulation of \w-Amino Acids and Their Guanidinium-Amide
 Congeners.
;
_journal_issue 21
_journal_name_full 'Organic letters'
_journal_page_first 5556
_journal_page_last 5559
_journal_paper_doi 10.1021/acs.orglett.6b02802
_journal_volume 18
_journal_year 2016
_chemical_formula_sum 'C60 H102 N4 O20 S4'
_chemical_formula_weight 1327.70
_chemical_name_systematic
; 
 ? 
;
_space_group_IT_number 2
_symmetry_cell_setting triclinic
_symmetry_space_group_name_Hall '-P 1'
_symmetry_space_group_name_H-M 'P -1'
_atom_sites_solution_hydrogens geom
_atom_sites_solution_primary direct
_atom_sites_solution_secondary difmap
_audit_creation_method SHELXL-97
_cell_angle_alpha 102.257(4)
_cell_angle_beta 99.362(5)
_cell_angle_gamma 103.809(4)
_cell_formula_units_Z 2
_cell_length_a 12.6580(7)
_cell_length_b 14.7650(6)
_cell_length_c 19.6938(11)
_cell_measurement_reflns_used 11909
_cell_measurement_temperature 293(2)
_cell_measurement_theta_max 28.24
_cell_measurement_theta_min 2.14
_cell_volume 3403.4(3)
_computing_structure_refinement 'SHELXL-97 (Sheldrick, 1997)'
_computing_structure_solution 'SHELXS-97 (Sheldrick, 1990)'
_diffrn_ambient_temperature 293(2)
_diffrn_measured_fraction_theta_full 0.994
_diffrn_measured_fraction_theta_max 0.994
_diffrn_measurement_device_type 'Agilent Technologies Gemini-S four-circle diffractometer'
_diffrn_measurement_method '\f and \w scans'
_diffrn_radiation_monochromator graphite
_diffrn_radiation_source 'fine-focus sealed tube'
_diffrn_radiation_type MoK\a
_diffrn_radiation_wavelength 0.71073
_diffrn_reflns_av_R_equivalents 0.0516
_diffrn_reflns_av_sigmaI/netI 0.0701
_diffrn_reflns_limit_h_max 15
_diffrn_reflns_limit_h_min -14
_diffrn_reflns_limit_k_max 17
_diffrn_reflns_limit_k_min -17
_diffrn_reflns_limit_l_max 23
_diffrn_reflns_limit_l_min -22
_diffrn_reflns_number 23800
_diffrn_reflns_theta_full 25.00
_diffrn_reflns_theta_max 25.00
_diffrn_reflns_theta_min 1.58
_exptl_absorpt_coefficient_mu 0.212
_exptl_crystal_colour yellow
_exptl_crystal_density_diffrn 1.296
_exptl_crystal_density_method 'not measured'
_exptl_crystal_description rod
_exptl_crystal_F_000 1428
_exptl_crystal_size_max 0.41
_exptl_crystal_size_mid 0.21
_exptl_crystal_size_min 0.19
_refine_diff_density_max 1.321
_refine_diff_density_min -0.970
_refine_diff_density_rms 0.120
_refine_ls_extinction_method none
_refine_ls_goodness_of_fit_ref 1.211
_refine_ls_hydrogen_treatment mixed
_refine_ls_matrix_type full
_refine_ls_number_parameters 793
_refine_ls_number_reflns 11909
_refine_ls_number_restraints 1117
_refine_ls_restrained_S_all 1.201
_refine_ls_R_factor_all 0.1374
_refine_ls_R_factor_gt 0.1206
_refine_ls_shift/su_max 0.000
_refine_ls_shift/su_mean 0.000
_refine_ls_structure_factor_coef Fsqd
_refine_ls_weighting_details 'calc w=1/[\s^2^(Fo^2^)+(0.0611P)^2^+28.9486P] where P=(Fo^2^+2Fc^2^)/3'
_refine_ls_weighting_scheme calc
_refine_ls_wR_factor_gt 0.2860
_refine_ls_wR_factor_ref 0.2954
_reflns_number_gt 9652
_reflns_number_total 11909
_reflns_threshold_expression >2sigma(I)
_cod_data_source_file ol6b02802_si_003.cif
_cod_data_source_block dk
_cod_depositor_comments
;
The following automatic conversions were performed:

'_symmetry_cell_setting' value 'Triclinic' changed to 'triclinic'
according to
/usr/data/users/saulius/crontab/automatic-downloads/rss-feeds/ACS/lib/dictionaries/cif_core.dic
dictionary named 'cif_core.dic' version 2.4.2 from 2011-04-26.

Automatic conversion script
Id: cif_fix_values 4268 2015-11-12 08:31:59Z antanas 

 Adding full bibliography for 1544319--1544323.cif.
;
_cod_original_sg_symbol_H-M P-1
_cod_database_code 1544322

loop_
_symmetry_equiv_pos_as_xyz
'x, y, z'
'-x, -y, -z'

loop_
_atom_site_label
_atom_site_type_symbol
_atom_site_fract_x
_atom_site_fract_y
_atom_site_fract_z
_atom_site_U_iso_or_equiv
_atom_site_adp_type
_atom_site_occupancy
_atom_site_symmetry_multiplicity
_atom_site_calc_flag
_atom_site_refinement_flags
S3 S 1.22421(13) 0.22010(11) 0.63961(8) 0.0190(4) Uani 1 1 d .
S4 S 1.13031(12) 0.09659(11) 0.35298(8) 0.0185(4) Uani 1 1 d .
S2 S 1.84676(12) 0.38824(11) 0.64606(8) 0.0183(4) Uani 1 1 d .
S1 S 1.75257(12) 0.26429(11) 0.35873(8) 0.0191(4) Uani 1 1 d .
O6 O 1.8202(4) 0.4731(3) 0.6837(2) 0.0233(10) Uani 1 1 d .
O1 O 1.7061(4) 0.1623(3) 0.3218(2) 0.0255(10) Uani 1 1 d .
O10 O 1.1700(4) 0.0278(3) 0.3075(2) 0.0238(10) Uani 1 1 d .
O4 O 1.9502(4) 0.4153(4) 0.6231(3) 0.0323(12) Uani 1 1 d .
O7 O 1.2807(4) 0.1680(3) 0.6810(2) 0.0270(11) Uani 1 1 d .
O9 O 1.1055(4) 0.1740(4) 0.6140(3) 0.0358(12) Uani 1 1 d .
O5 O 1.8424(4) 0.3155(3) 0.6855(3) 0.0291(11) Uani 1 1 d .
O8 O 1.2513(4) 0.3224(3) 0.6752(3) 0.0286(11) Uani 1 1 d .
O11 O 1.0348(4) 0.0504(4) 0.3767(3) 0.0321(12) Uani 1 1 d .
O12 O 1.1122(4) 0.1735(3) 0.3208(3) 0.0296(11) Uani 1 1 d .
O3 O 1.7147(4) 0.3263(3) 0.3182(3) 0.0303(11) Uani 1 1 d .
O15 O 0.9014(4) 0.2504(4) 0.2242(3) 0.0328(12) Uani 1 1 d .
O16 O 0.8923(4) 0.1008(4) 0.2350(3) 0.0372(13) Uani 1 1 d .
H16A H 0.9560 0.1272 0.2589 0.056 Uiso 1 1 calc R
O2 O 1.8722(4) 0.2916(5) 0.3844(3) 0.0446(15) Uani 1 1 d .
N2 N -0.0484(4) 0.1703(4) -0.2980(3) 0.0200(11) Uani 1 1 d .
H2A H -0.0840 0.2107 -0.3120 0.030 Uiso 1 1 calc R
H2B H -0.0979 0.1181 -0.2949 0.030 Uiso 1 1 calc R
H2C H -0.0093 0.1528 -0.3296 0.030 Uiso 1 1 calc R
N1 N 1.0797(4) 0.3589(4) 0.3583(3) 0.0244(12) Uani 1 1 d .
H1A H 1.0054 0.3426 0.3463 0.037 Uiso 1 1 calc R
H1B H 1.1031 0.3082 0.3413 0.037 Uiso 1 1 calc R
H1C H 1.1077 0.4071 0.3400 0.037 Uiso 1 1 calc R
N3 N 1.1900(5) -0.0356(4) 0.6260(3) 0.0253(13) Uani 1 1 d .
H3A H 1.1229 -0.0481 0.6363 0.038 Uiso 1 1 calc R
H3B H 1.2242 0.0274 0.6423 0.038 Uiso 1 1 calc R
H3C H 1.2304 -0.0684 0.6464 0.038 Uiso 1 1 calc R
C6 C 1.5826(5) 0.2526(4) 0.4345(3) 0.0158(10) Uani 1 1 d U
C4 C 1.6260(5) 0.3060(4) 0.5664(3) 0.0149(10) Uani 1 1 d U
C5 C 1.5467(5) 0.2642(4) 0.4997(3) 0.0145(10) Uani 1 1 d U
C1 C 1.6989(5) 0.2808(4) 0.4373(3) 0.0158(11) Uani 1 1 d U
C3 C 1.7406(5) 0.3348(4) 0.5658(3) 0.0167(11) Uani 1 1 d U
C14 C 1.2023(5) 0.1677(4) 0.4956(3) 0.0163(11) Uani 1 1 d U
H14A H 1.1267 0.1462 0.4947 0.020 Uiso 1 1 calc R
C2 C 1.7747(5) 0.3217(4) 0.5022(3) 0.0161(11) Uani 1 1 d U
H2D H 1.8505 0.3408 0.5031 0.019 Uiso 1 1 calc R
C9 C 1.3936(5) 0.2433(4) 0.5636(3) 0.0153(10) Uani 1 1 d U
C11 C 1.2372(5) 0.1554(4) 0.4320(3) 0.0161(11) Uani 1 1 d U
C7 C 1.5866(5) 0.3157(4) 0.6302(3) 0.0176(11) Uani 1 1 d U
H7B H 1.6377 0.3432 0.6738 0.021 Uiso 1 1 calc R
C8 C 1.4753(5) 0.2855(4) 0.6294(3) 0.0180(11) Uani 1 1 d U
H8B H 1.4524 0.2926 0.6723 0.022 Uiso 1 1 calc R
C15 C 1.3912(5) 0.1815(4) 0.3669(3) 0.0178(11) Uani 1 1 d U
H15A H 1.3405 0.1547 0.3231 0.021 Uiso 1 1 calc R
C12 C 1.3509(5) 0.1893(4) 0.4313(3) 0.0164(10) Uani 1 1 d U
C39 C 1.1771(6) -0.0652(5) 0.5475(4) 0.0261(14) Uani 1 1 d U
H39A H 1.1318 -0.0302 0.5254 0.031 Uiso 1 1 calc R
H39B H 1.1384 -0.1336 0.5297 0.031 Uiso 1 1 calc R
C10 C 1.4299(5) 0.2327(4) 0.4986(3) 0.0144(10) Uani 1 1 d U
C42 C 1.3840(6) -0.0581(5) 0.4206(4) 0.0269(13) Uani 1 1 d U
H42A H 1.4214 0.0106 0.4370 0.032 Uiso 1 1 calc R
H42B H 1.4323 -0.0913 0.4422 0.032 Uiso 1 1 calc R
C16 C 1.5010(5) 0.2121(4) 0.3685(3) 0.0169(11) Uani 1 1 d U
H16B H 1.5244 0.2068 0.3257 0.020 Uiso 1 1 calc R
C40 C 1.2897(5) -0.0456(5) 0.5262(4) 0.0241(13) Uani 1 1 d U
H40A H 1.3278 0.0230 0.5428 0.029 Uiso 1 1 calc R
H40B H 1.3357 -0.0795 0.5489 0.029 Uiso 1 1 calc R
C13 C 1.2777(5) 0.2113(4) 0.5606(3) 0.0170(11) Uani 1 1 d U
C17 C 1.1174(6) 0.3901(5) 0.4366(4) 0.0266(14) Uani 1 1 d U
H17A H 1.0859 0.3376 0.4563 0.032 Uiso 1 1 calc R
H17B H 1.0899 0.4442 0.4550 0.032 Uiso 1 1 calc R
C18 C 1.2427(5) 0.4196(5) 0.4607(4) 0.0242(13) Uani 1 1 d U
H18A H 1.2745 0.4708 0.4399 0.029 Uiso 1 1 calc R
H18B H 1.2701 0.3649 0.4437 0.029 Uiso 1 1 calc R
C41 C 1.2748(5) -0.0783(5) 0.4460(4) 0.0252(13) Uani 1 1 d U
H41A H 1.2261 -0.0460 0.4237 0.030 Uiso 1 1 calc R
H41B H 1.2380 -0.1472 0.4301 0.030 Uiso 1 1 calc R
C22 C 1.5697(6) 0.5716(5) 0.6726(4) 0.0325(15) Uani 1 1 d U
H22A H 1.5941 0.6131 0.6427 0.039 Uiso 1 1 calc R
H22B H 1.6062 0.5206 0.6661 0.039 Uiso 1 1 calc R
C38 C 0.8524(6) 0.1653(6) 0.2075(4) 0.0298(15) Uani 1 1 d U
C20 C 1.4077(6) 0.4910(5) 0.5667(4) 0.0253(13) Uani 1 1 d U
H20A H 1.4395 0.4391 0.5500 0.030 Uiso 1 1 calc R
H20B H 1.4358 0.5432 0.5459 0.030 Uiso 1 1 calc R
C28 C 0.0286(6) 0.2193(5) -0.2270(4) 0.0291(15) Uani 1 1 d U
H28A H -0.0142 0.2397 -0.1931 0.035 Uiso 1 1 calc R
H28B H 0.0816 0.2767 -0.2305 0.035 Uiso 1 1 calc R
C21 C 1.4455(6) 0.5267(5) 0.6474(4) 0.0287(14) Uani 1 1 d U
H21A H 1.4078 0.5740 0.6645 0.034 Uiso 1 1 calc R
H21B H 1.4235 0.4728 0.6680 0.034 Uiso 1 1 calc R
C37 C 0.7426(6) 0.1170(6) 0.1550(4) 0.0334(15) Uani 1 1 d U
H37A H 0.6958 0.0730 0.1755 0.040 Uiso 1 1 calc R
H37B H 0.7560 0.0788 0.1125 0.040 Uiso 1 1 calc R
C29 C 0.0915(6) 0.1543(5) -0.2000(4) 0.0289(14) Uani 1 1 d U
H29A H 0.1234 0.1246 -0.2373 0.035 Uiso 1 1 calc R
H29B H 0.0401 0.1032 -0.1879 0.035 Uiso 1 1 calc R
C43 C 1.3682(6) -0.0896(6) 0.3409(4) 0.0359(15) Uani 1 1 d U
H43A H 1.3179 -0.0580 0.3192 0.043 Uiso 1 1 calc R
H43B H 1.3330 -0.1587 0.3247 0.043 Uiso 1 1 calc R
C19 C 1.2803(5) 0.4544(5) 0.5412(4) 0.0254(13) Uani 1 1 d U
H19A H 1.2522 0.4017 0.5617 0.031 Uiso 1 1 calc R
H19B H 1.2484 0.5061 0.5583 0.031 Uiso 1 1 calc R
O14 O 2.0441(5) 0.9233(6) 0.9359(4) 0.092(3) Uani 1 1 d .
H14B H 2.0643 0.9690 0.9739 0.137 Uiso 1 1 d R
C35 C 0.5778(6) 0.1328(6) 0.0735(4) 0.0375(16) Uani 1 1 d U
H35A H 0.5291 0.0838 0.0892 0.045 Uiso 1 1 calc R
H35B H 0.6017 0.0999 0.0333 0.045 Uiso 1 1 calc R
O13 O 1.8787(6) 0.9263(7) 0.9548(4) 0.094(3) Uani 1 1 d .
C23 C 1.6083(7) 0.6306(6) 0.7501(4) 0.0404(17) Uani 1 1 d U
H23A H 1.5674 0.6783 0.7579 0.049 Uiso 1 1 calc R
H23B H 1.5907 0.5881 0.7806 0.049 Uiso 1 1 calc R
C36 C 0.6797(6) 0.1855(6) 0.1336(4) 0.0356(16) Uani 1 1 d U
H36A H 0.6565 0.2175 0.1746 0.043 Uiso 1 1 calc R
H36B H 0.7289 0.2347 0.1185 0.043 Uiso 1 1 calc R
C44 C 1.4774(7) -0.0665(7) 0.3149(4) 0.0423(17) Uani 1 1 d U
H44A H 1.5263 -0.1008 0.3344 0.051 Uiso 1 1 calc R
H44B H 1.5147 0.0021 0.3329 0.051 Uiso 1 1 calc R
C31 C 0.2484(6) 0.1489(6) -0.1045(4) 0.0375(16) Uani 1 1 d U
H31A H 0.1971 0.0997 -0.0906 0.045 Uiso 1 1 calc R
H31B H 0.2783 0.1162 -0.1417 0.045 Uiso 1 1 calc R
C32 C 0.3435(7) 0.2038(6) -0.0408(5) 0.0455(18) Uani 1 1 d U
H32A H 0.3134 0.2340 -0.0027 0.055 Uiso 1 1 calc R
H32B H 0.3933 0.2549 -0.0540 0.055 Uiso 1 1 calc R
C30 C 0.1838(6) 0.2105(6) -0.1349(4) 0.0379(16) Uani 1 1 d U
H30A H 0.2352 0.2610 -0.1475 0.046 Uiso 1 1 calc R
H30B H 0.1515 0.2415 -0.0983 0.046 Uiso 1 1 calc R
C24 C 1.7319(7) 0.6816(7) 0.7710(5) 0.0489(19) Uani 1 1 d U
H24A H 1.7517 0.7138 0.7349 0.059 Uiso 1 1 calc R
H24B H 1.7725 0.6337 0.7719 0.059 Uiso 1 1 calc R
C34 C 0.5112(7) 0.1976(6) 0.0487(5) 0.0443(18) Uani 1 1 d U
H34A H 0.5596 0.2474 0.0337 0.053 Uiso 1 1 calc R
H34B H 0.4850 0.2292 0.0884 0.053 Uiso 1 1 calc R
C33 C 0.4103(7) 0.1410(6) -0.0134(4) 0.0414(17) Uani 1 1 d U
H33A H 0.4367 0.1079 -0.0523 0.050 Uiso 1 1 calc R
H33B H 0.3613 0.0923 0.0023 0.050 Uiso 1 1 calc R
C27 C 1.9357(8) 0.8881(8) 0.9209(5) 0.066(3) Uani 1 1 d U
C25 C 1.7693(8) 0.7562(8) 0.8438(5) 0.060(2) Uani 1 1 d U
H25A H 1.7251 0.8017 0.8452 0.071 Uiso 1 1 calc R
H25B H 1.7581 0.7240 0.8812 0.071 Uiso 1 1 calc R
O17 O 1.1975(8) -0.2140(11) 0.0154(5) 0.147(5) Uani 1 1 d .
C45 C 1.4582(9) -0.0949(9) 0.2329(6) 0.071(2) Uani 1 1 d U
H45A H 1.4056 -0.1587 0.2138 0.085 Uiso 1 1 calc R
H45B H 1.5281 -0.0974 0.2195 0.085 Uiso 1 1 calc R
C46 C 1.4090(10) -0.0164(9) 0.1983(6) 0.073(2) Uani 1 1 d U
H46A H 1.3680 0.0128 0.2299 0.088 Uiso 1 1 calc R
H46B H 1.4712 0.0346 0.1953 0.088 Uiso 1 1 calc R
C26 C 1.8912(8) 0.8095(8) 0.8559(6) 0.071(3) Uani 1 1 d U
H26A H 1.9343 0.7634 0.8571 0.085 Uiso 1 1 calc R
H26B H 1.9019 0.8356 0.8155 0.085 Uiso 1 1 calc R
C47 C 1.3384(11) -0.0583(11) 0.1300(7) 0.090(3) Uani 1 1 d U
H47A H 1.3702 -0.1041 0.1033 0.108 Uiso 1 1 calc R
H47B H 1.3377 -0.0079 0.1055 0.108 Uiso 1 1 calc R
C49 C 1.1543(12) -0.1862(11) 0.0639(7) 0.094(3) Uani 1 1 d U
C48 C 1.2224(11) -0.1085(11) 0.1283(7) 0.095(3) Uani 1 1 d U
H48A H 1.1829 -0.0598 0.1363 0.114 Uiso 1 1 calc R
H48B H 1.2237 -0.1364 0.1687 0.114 Uiso 1 1 calc R
N4 N 0.1727(5) -0.5075(4) -0.3015(3) 0.0263(13) Uani 1 1 d .
H4A H 0.1050 -0.5185 -0.3285 0.039 Uiso 1 1 calc R
H4B H 0.1940 -0.5614 -0.3097 0.039 Uiso 1 1 calc R
H4C H 0.2208 -0.4609 -0.3122 0.039 Uiso 1 1 calc R
C50 C 0.1697(12) -0.4774(11) -0.2253(7) 0.094(3) Uani 1 1 d U
H50A H 0.1192 -0.5287 -0.2129 0.113 Uiso 1 1 calc R
H50B H 0.1433 -0.4204 -0.2164 0.113 Uiso 1 1 calc R
O20 O 1.0868(13) -0.3718(13) -0.0806(7) 0.194(7) Uani 1 1 d .
H20C H 1.1076 -0.3125 -0.0577 0.233 Uiso 1 1 d R
C60 C 0.981(3) -0.413(2) -0.0808(17) 0.187(5) Uani 1 1 d U
C51 C 0.2859(16) -0.4555(14) -0.1808(10) 0.141(4) Uani 1 1 d DU
H51A H 0.3383 -0.4472 -0.2114 0.169 Uiso 1 1 calc R
H51B H 0.3020 -0.3944 -0.1453 0.169 Uiso 1 1 calc R
O19 O 0.9479(13) -0.363(2) -0.0362(10) 0.265(13) Uani 1 1 d .
C52 C 0.3046(17) -0.5247(15) -0.1461(11) 0.152(4) Uani 1 1 d DU
H52A H 0.2981 -0.5850 -0.1801 0.183 Uiso 1 1 calc R
H52B H 0.2521 -0.5367 -0.1160 0.183 Uiso 1 1 calc R
C59 C 0.925(2) -0.5216(19) -0.1276(14) 0.195(5) Uani 1 1 d DU
H59A H 0.9014 -0.5209 -0.1769 0.233 Uiso 1 1 calc R
H59B H 0.9809 -0.5563 -0.1257 0.233 Uiso 1 1 calc R
C56 C 0.6408(18) -0.6245(16) -0.1362(13) 0.192(4) Uani 1 1 d DU
H56A H 0.5825 -0.6582 -0.1787 0.231 Uiso 1 1 calc RD
H56B H 0.6628 -0.6720 -0.1141 0.231 Uiso 1 1 calc R
C58 C 0.8282(19) -0.5749(19) -0.1056(13) 0.191(4) Uani 1 1 d DU
H58A H 0.8237 -0.6428 -0.1123 0.230 Uiso 1 1 calc R
H58B H 0.8264 -0.5464 -0.0568 0.230 Uiso 1 1 calc R
C55 C 0.6009(15) -0.5593(17) -0.0866(11) 0.191(4) Uani 1 1 d DU
H55A H 0.6545 -0.4957 -0.0717 0.230 Uiso 1 1 calc R
H55B H 0.5955 -0.5827 -0.0445 0.230 Uiso 1 1 calc RD
C57 C 0.7457(17) -0.5592(19) -0.1560(12) 0.194(4) Uani 1 1 d DU
H57A H 0.7510 -0.5835 -0.2048 0.233 Uiso 1 1 calc R
H57B H 0.7465 -0.4919 -0.1472 0.233 Uiso 1 1 calc R
C54 C 0.4891(16) -0.5512(16) -0.1193(12) 0.178(4) Uani 1 1 d DU
H54A H 0.4365 -0.6113 -0.1200 0.214 Uiso 1 1 calc R
H54B H 0.4910 -0.5541 -0.1688 0.214 Uiso 1 1 calc RD
C53 C 0.4334(16) -0.4761(16) -0.0980(13) 0.175(4) Uani 1 1 d DU
H53A H 0.4685 -0.4167 -0.1091 0.210 Uiso 1 1 calc R
H53B H 0.4349 -0.4626 -0.0474 0.210 Uiso 1 1 calc RD
O18 O 1.0534(9) -0.2100(16) 0.0673(6) 0.221(10) Uani 1 1 d .
H18C H 1.0193 -0.2560 0.0304 0.265 Uiso 1 1 d R

loop_
_atom_site_aniso_label
_atom_site_aniso_U_11
_atom_site_aniso_U_22
_atom_site_aniso_U_33
_atom_site_aniso_U_23
_atom_site_aniso_U_13
_atom_site_aniso_U_12
S3 0.0166(8) 0.0201(8) 0.0231(8) 0.0069(6) 0.0094(6) 0.0059(6)
S4 0.0108(7) 0.0199(8) 0.0233(8) 0.0060(6) -0.0010(6) 0.0046(6)
S2 0.0098(7) 0.0211(8) 0.0214(8) 0.0045(6) 0.0002(6) 0.0026(6)
S1 0.0106(7) 0.0253(8) 0.0215(8) 0.0060(6) 0.0068(6) 0.0034(6)
O6 0.022(2) 0.019(2) 0.024(2) 0.0023(19) 0.0000(19) 0.0022(18)
O1 0.031(3) 0.024(2) 0.027(3) 0.005(2) 0.011(2) 0.016(2)
O10 0.016(2) 0.023(2) 0.027(2) 0.0019(19) -0.0032(19) 0.0029(18)
O4 0.007(2) 0.051(3) 0.033(3) 0.010(2) 0.001(2) 0.000(2)
O7 0.033(3) 0.025(2) 0.028(3) 0.013(2) 0.012(2) 0.008(2)
O9 0.022(3) 0.049(3) 0.037(3) 0.012(2) 0.016(2) 0.003(2)
O5 0.030(3) 0.024(2) 0.033(3) 0.008(2) -0.001(2) 0.011(2)
O8 0.035(3) 0.026(3) 0.030(3) 0.007(2) 0.014(2) 0.016(2)
O11 0.015(2) 0.041(3) 0.032(3) 0.005(2) 0.001(2) 0.000(2)
O12 0.030(3) 0.021(2) 0.035(3) 0.008(2) -0.005(2) 0.010(2)
O3 0.039(3) 0.024(2) 0.035(3) 0.015(2) 0.019(2) 0.011(2)
O15 0.025(3) 0.036(3) 0.033(3) 0.009(2) -0.002(2) 0.006(2)
O16 0.026(3) 0.037(3) 0.043(3) 0.009(2) -0.007(2) 0.012(2)
O2 0.009(2) 0.082(4) 0.030(3) -0.002(3) 0.009(2) 0.000(3)
N2 0.018(3) 0.026(3) 0.018(3) 0.007(2) 0.003(2) 0.009(2)
N1 0.016(3) 0.023(3) 0.034(3) 0.009(2) 0.005(2) 0.004(2)
N3 0.017(3) 0.022(3) 0.041(4) 0.015(3) 0.011(3) 0.005(2)
C6 0.012(2) 0.016(2) 0.021(2) 0.0044(18) 0.0054(19) 0.0055(18)
C4 0.012(2) 0.013(2) 0.020(2) 0.0055(18) 0.0037(18) 0.0040(18)
C5 0.011(2) 0.015(2) 0.020(2) 0.0071(17) 0.0040(18) 0.0052(17)
C1 0.012(2) 0.016(2) 0.021(2) 0.005(2) 0.005(2) 0.0044(19)
C3 0.012(2) 0.015(2) 0.022(2) 0.005(2) 0.003(2) 0.0041(19)
C14 0.010(2) 0.017(2) 0.024(2) 0.0068(19) 0.0071(19) 0.0062(18)
C2 0.011(2) 0.016(2) 0.022(2) 0.005(2) 0.004(2) 0.0032(19)
C9 0.013(2) 0.015(2) 0.021(2) 0.0077(18) 0.0050(18) 0.0056(17)
C11 0.013(2) 0.016(2) 0.019(2) 0.0063(19) 0.0011(19) 0.0045(19)
C7 0.013(2) 0.018(2) 0.022(2) 0.0049(19) 0.0028(19) 0.0052(19)
C8 0.015(2) 0.019(2) 0.022(2) 0.0065(19) 0.0066(19) 0.0044(18)
C15 0.013(2) 0.018(2) 0.021(2) 0.0046(19) -0.001(2) 0.0042(19)
C12 0.014(2) 0.016(2) 0.021(2) 0.0074(18) 0.0029(19) 0.0058(18)
C39 0.021(3) 0.025(3) 0.032(3) 0.007(3) 0.005(3) 0.008(2)
C10 0.011(2) 0.0136(19) 0.021(2) 0.0077(17) 0.0042(18) 0.0056(17)
C42 0.022(3) 0.027(3) 0.036(3) 0.012(2) 0.006(2) 0.011(2)
C16 0.013(2) 0.018(2) 0.020(2) 0.0051(19) 0.0040(19) 0.0053(19)
C40 0.019(3) 0.022(3) 0.034(3) 0.011(2) 0.006(2) 0.007(2)
C13 0.015(2) 0.016(2) 0.023(2) 0.0080(19) 0.0053(19) 0.0066(18)
C17 0.021(3) 0.026(3) 0.032(3) 0.008(3) 0.007(3) 0.006(3)
C18 0.019(3) 0.025(3) 0.033(3) 0.013(3) 0.007(3) 0.008(2)
C41 0.020(3) 0.025(3) 0.032(3) 0.010(2) 0.004(2) 0.008(2)
C22 0.026(3) 0.034(3) 0.035(3) 0.006(3) 0.006(3) 0.006(3)
C38 0.026(3) 0.043(4) 0.023(3) 0.009(3) 0.002(3) 0.015(3)
C20 0.023(3) 0.024(3) 0.030(3) 0.010(2) 0.004(2) 0.008(2)
C28 0.026(3) 0.033(3) 0.026(3) 0.004(3) -0.002(3) 0.012(3)
C21 0.024(3) 0.028(3) 0.034(3) 0.009(2) 0.003(3) 0.008(2)
C37 0.027(3) 0.046(4) 0.024(3) 0.006(3) 0.000(3) 0.012(3)
C29 0.025(3) 0.033(3) 0.029(3) 0.010(3) 0.001(3) 0.010(3)
C43 0.030(3) 0.045(3) 0.037(3) 0.012(3) 0.007(3) 0.018(3)
C19 0.022(3) 0.023(3) 0.033(3) 0.011(2) 0.005(2) 0.007(2)
O14 0.031(4) 0.120(7) 0.077(5) -0.042(5) 0.012(4) -0.006(4)
C35 0.028(3) 0.050(4) 0.031(3) 0.014(3) -0.004(3) 0.008(3)
O13 0.037(4) 0.124(7) 0.070(5) -0.041(5) 0.016(4) -0.018(4)
C23 0.032(3) 0.043(3) 0.039(3) 0.002(3) 0.009(3) 0.003(3)
C36 0.027(3) 0.047(4) 0.029(3) 0.010(3) -0.003(3) 0.011(3)
C44 0.035(3) 0.056(4) 0.042(4) 0.014(3) 0.009(3) 0.022(3)
C31 0.032(3) 0.044(3) 0.034(3) 0.012(3) -0.008(3) 0.012(3)
C32 0.034(3) 0.053(4) 0.040(4) 0.011(3) -0.012(3) 0.013(3)
C30 0.031(3) 0.043(3) 0.034(3) 0.009(3) -0.007(3) 0.010(3)
C24 0.034(4) 0.055(4) 0.044(4) -0.003(3) 0.012(3) 0.000(3)
C34 0.034(3) 0.055(4) 0.039(4) 0.010(3) -0.006(3) 0.013(3)
C33 0.030(3) 0.051(4) 0.040(3) 0.017(3) -0.009(3) 0.010(3)
C27 0.041(4) 0.078(5) 0.050(5) -0.013(4) 0.015(4) -0.010(4)
C25 0.038(4) 0.070(4) 0.048(4) -0.013(4) 0.014(3) -0.005(4)
O17 0.075(7) 0.301(17) 0.076(7) 0.043(9) 0.044(6) 0.063(9)
C45 0.055(4) 0.094(5) 0.059(4) 0.010(4) 0.023(4) 0.018(4)
C46 0.062(4) 0.094(4) 0.064(4) 0.017(4) 0.024(3) 0.016(4)
C26 0.043(4) 0.083(5) 0.056(4) -0.016(4) 0.014(4) -0.010(4)
C47 0.073(5) 0.112(6) 0.076(5) 0.015(5) 0.029(4) 0.008(5)
C49 0.071(5) 0.127(6) 0.074(5) 0.014(5) 0.019(5) 0.015(5)
C48 0.070(5) 0.120(6) 0.080(5) 0.005(5) 0.026(4) 0.012(5)
N4 0.016(3) 0.027(3) 0.034(3) 0.007(3) 0.002(2) 0.005(2)
C50 0.095(7) 0.123(8) 0.090(7) 0.070(6) 0.019(6) 0.044(6)
O20 0.151(13) 0.277(19) 0.119(10) 0.045(11) 0.058(10) -0.018(13)
C60 0.159(9) 0.202(10) 0.174(9) 0.046(8) 0.022(8) 0.019(8)
C51 0.131(7) 0.159(8) 0.134(7) 0.068(6) 0.002(6) 0.035(7)
O19 0.084(10) 0.47(4) 0.174(17) 0.02(2) 0.007(10) 0.028(15)
C52 0.137(7) 0.165(8) 0.151(7) 0.061(6) 0.003(6) 0.038(7)
C59 0.165(8) 0.207(9) 0.180(9) 0.044(8) 0.017(7) 0.017(8)
C56 0.161(8) 0.200(8) 0.187(8) 0.041(7) 0.013(7) 0.025(7)
C58 0.161(8) 0.204(9) 0.185(8) 0.048(7) 0.015(7) 0.025(7)
C55 0.160(8) 0.204(8) 0.184(8) 0.045(7) 0.015(7) 0.025(7)
C57 0.166(8) 0.205(8) 0.182(8) 0.043(7) 0.018(7) 0.022(7)
C54 0.153(7) 0.188(8) 0.174(7) 0.052(6) 0.010(6) 0.028(6)
C53 0.152(7) 0.186(8) 0.170(7) 0.053(7) 0.006(6) 0.033(7)
O18 0.072(7) 0.53(3) 0.095(8) 0.098(13) 0.048(7) 0.115(13)

loop_
_atom_type_symbol
_atom_type_description
_atom_type_scat_dispersion_real
_atom_type_scat_dispersion_imag
_atom_type_scat_source
C C 0.0033 0.0016 'International Tables Vol C Tables 4.2.6.8 and 6.1.1.4'
H H 0.0000 0.0000 'International Tables Vol C Tables 4.2.6.8 and 6.1.1.4'
N N 0.0061 0.0033 'International Tables Vol C Tables 4.2.6.8 and 6.1.1.4'
O O 0.0106 0.0060 'International Tables Vol C Tables 4.2.6.8 and 6.1.1.4'
S S 0.1246 0.1234 'International Tables Vol C Tables 4.2.6.8 and 6.1.1.4'

loop_
_geom_angle_atom_site_label_1
_geom_angle_atom_site_label_2
_geom_angle_atom_site_label_3
_geom_angle
O9 S3 O8 113.4(3)
O9 S3 O7 113.2(3)
O8 S3 O7 112.7(3)
O9 S3 C13 104.4(3)
O8 S3 C13 107.0(3)
O7 S3 C13 105.1(3)
O11 S4 O10 112.3(3)
O11 S4 O12 112.8(3)
O10 S4 O12 112.1(3)
O11 S4 C11 105.5(3)
O10 S4 C11 108.1(3)
O12 S4 C11 105.4(3)
O5 S2 O4 113.9(3)
O5 S2 O6 112.6(3)
O4 S2 O6 111.1(3)
O5 S2 C3 106.5(3)
O4 S2 C3 105.4(3)
O6 S2 C3 106.7(3)
O2 S1 O3 113.7(3)
O2 S1 O1 112.8(3)
O3 S1 O1 112.5(3)
O2 S1 C1 104.7(3)
O3 S1 C1 106.6(3)
O1 S1 C1 105.8(3)
C38 O16 H16A 109.5
C28 N2 H2A 109.5
C28 N2 H2B 109.5
H2A N2 H2B 109.5
C28 N2 H2C 109.5
H2A N2 H2C 109.5
H2B N2 H2C 109.5
C17 N1 H1A 109.5
C17 N1 H1B 109.5
H1A N1 H1B 109.5
C17 N1 H1C 109.5
H1A N1 H1C 109.5
H1B N1 H1C 109.5
C39 N3 H3A 109.5
C39 N3 H3B 109.5
H3A N3 H3B 109.5
C39 N3 H3C 109.5
H3A N3 H3C 109.5
H3B N3 H3C 109.5
C5 C6 C1 118.4(5)
C5 C6 C16 119.3(5)
C1 C6 C16 122.3(5)
C3 C4 C7 122.8(6)
C3 C4 C5 118.5(5)
C7 C4 C5 118.6(5)
C6 C5 C4 120.5(5)
C6 C5 C10 119.6(5)
C4 C5 C10 119.9(5)
C2 C1 C6 120.3(5)
C2 C1 S1 117.8(4)
C6 C1 S1 121.8(5)
C2 C3 C4 120.5(6)
C2 C3 S2 117.3(5)
C4 C3 S2 122.2(5)
C11 C14 C13 121.4(6)
C11 C14 H14A 119.3
C13 C14 H14A 119.3
C3 C2 C1 121.7(6)
C3 C2 H2D 119.2
C1 C2 H2D 119.2
C10 C9 C13 118.4(5)
C10 C9 C8 118.8(5)
C13 C9 C8 122.8(5)
C14 C11 C12 120.7(6)
C14 C11 S4 116.1(4)
C12 C11 S4 123.1(5)
C8 C7 C4 121.7(6)
C8 C7 H7B 119.1
C4 C7 H7B 119.1
C7 C8 C9 121.1(6)
C7 C8 H8B 119.5
C9 C8 H8B 119.5
C16 C15 C12 121.4(6)
C16 C15 H15A 119.3
C12 C15 H15A 119.3
C11 C12 C15 123.1(6)
C11 C12 C10 118.2(5)
C15 C12 C10 118.7(5)
N3 C39 C40 112.0(5)
N3 C39 H39A 109.2
C40 C39 H39A 109.2
N3 C39 H39B 109.2
C40 C39 H39B 109.2
H39A C39 H39B 107.9
C9 C10 C5 119.9(5)
C9 C10 C12 120.7(5)
C5 C10 C12 119.5(5)
C43 C42 C41 113.7(6)
C43 C42 H42A 108.8
C41 C42 H42A 108.8
C43 C42 H42B 108.8
C41 C42 H42B 108.8
H42A C42 H42B 107.7
C15 C16 C6 121.5(6)
C15 C16 H16B 119.3
C6 C16 H16B 119.3
C41 C40 C39 111.2(6)
C41 C40 H40A 109.4
C39 C40 H40A 109.4
C41 C40 H40B 109.4
C39 C40 H40B 109.4
H40A C40 H40B 108.0
C14 C13 C9 120.5(6)
C14 C13 S3 117.7(5)
C9 C13 S3 121.7(5)
N1 C17 C18 112.3(6)
N1 C17 H17A 109.2
C18 C17 H17A 109.2
N1 C17 H17B 109.2
C18 C17 H17B 109.2
H17A C17 H17B 107.9
C17 C18 C19 111.6(6)
C17 C18 H18A 109.3
C19 C18 H18A 109.3
C17 C18 H18B 109.3
C19 C18 H18B 109.3
H18A C18 H18B 108.0
C40 C41 C42 114.1(6)
C40 C41 H41A 108.7
C42 C41 H41A 108.7
C40 C41 H41B 108.7
C42 C41 H41B 108.7
H41A C41 H41B 107.6
C21 C22 C23 114.8(6)
C21 C22 H22A 108.6
C23 C22 H22A 108.6
C21 C22 H22B 108.6
C23 C22 H22B 108.6
H22A C22 H22B 107.5
O15 C38 O16 122.5(6)
O15 C38 C37 126.2(7)
O16 C38 C37 111.3(6)
C21 C20 C19 112.6(6)
C21 C20 H20A 109.1
C19 C20 H20A 109.1
C21 C20 H20B 109.1
C19 C20 H20B 109.1
H20A C20 H20B 107.8
N2 C28 C29 112.2(6)
N2 C28 H28A 109.2
C29 C28 H28A 109.2
N2 C28 H28B 109.2
C29 C28 H28B 109.2
H28A C28 H28B 107.9
C22 C21 C20 112.9(6)
C22 C21 H21A 109.0
C20 C21 H21A 109.0
C22 C21 H21B 109.0
C20 C21 H21B 109.0
H21A C21 H21B 107.8
C38 C37 C36 114.7(6)
C38 C37 H37A 108.6
C36 C37 H37A 108.6
C38 C37 H37B 108.6
C36 C37 H37B 108.6
H37A C37 H37B 107.6
C28 C29 C30 111.2(6)
C28 C29 H29A 109.4
C30 C29 H29A 109.4
C28 C29 H29B 109.4
C30 C29 H29B 109.4
H29A C29 H29B 108.0
C42 C43 C44 113.9(6)
C42 C43 H43A 108.8
C44 C43 H43A 108.8
C42 C43 H43B 108.8
C44 C43 H43B 108.8
H43A C43 H43B 107.7
C18 C19 C20 112.6(6)
C18 C19 H19A 109.1
C20 C19 H19A 109.1
C18 C19 H19B 109.1
C20 C19 H19B 109.1
H19A C19 H19B 107.8
C27 O14 H14B 109.2
C36 C35 C34 114.4(7)
C36 C35 H35A 108.7
C34 C35 H35A 108.7
C36 C35 H35B 108.7
C34 C35 H35B 108.7
H35A C35 H35B 107.6
C24 C23 C22 112.9(7)
C24 C23 H23A 109.0
C22 C23 H23A 109.0
C24 C23 H23B 109.0
C22 C23 H23B 109.0
H23A C23 H23B 107.8
C35 C36 C37 111.6(7)
C35 C36 H36A 109.3
C37 C36 H36A 109.3
C35 C36 H36B 109.3
C37 C36 H36B 109.3
H36A C36 H36B 108.0
C43 C44 C45 112.8(7)
C43 C44 H44A 109.0
C45 C44 H44A 109.0
C43 C44 H44B 109.0
C45 C44 H44B 109.0
H44A C44 H44B 107.8
C32 C31 C30 114.7(7)
C32 C31 H31A 108.6
C30 C31 H31A 108.6
C32 C31 H31B 108.6
C30 C31 H31B 108.6
H31A C31 H31B 107.6
C31 C32 C33 113.7(7)
C31 C32 H32A 108.8
C33 C32 H32A 108.8
C31 C32 H32B 108.8
C33 C32 H32B 108.8
H32A C32 H32B 107.7
C31 C30 C29 113.6(6)
C31 C30 H30A 108.8
C29 C30 H30A 108.8
C31 C30 H30B 108.8
C29 C30 H30B 108.8
H30A C30 H30B 107.7
C23 C24 C25 114.0(7)
C23 C24 H24A 108.7
C25 C24 H24A 108.7
C23 C24 H24B 108.7
C25 C24 H24B 108.7
H24A C24 H24B 107.6
C35 C34 C33 112.4(7)
C35 C34 H34A 109.1
C33 C34 H34A 109.1
C35 C34 H34B 109.1
C33 C34 H34B 109.1
H34A C34 H34B 107.9
C32 C33 C34 113.8(7)
C32 C33 H33A 108.8
C34 C33 H33A 108.8
C32 C33 H33B 108.8
C34 C33 H33B 108.8
H33A C33 H33B 107.7
O13 C27 O14 121.1(9)
O13 C27 C26 124.3(9)
O14 C27 C26 114.1(9)
C26 C25 C24 109.5(7)
C26 C25 H25A 109.8
C24 C25 H25A 109.8
C26 C25 H25B 109.8
C24 C25 H25B 109.8
H25A C25 H25B 108.2
C44 C45 C46 111.1(9)
C44 C45 H45A 109.4
C46 C45 H45A 109.4
C44 C45 H45B 109.4
C46 C45 H45B 109.4
H45A C45 H45B 108.0
C47 C46 C45 113.2(11)
C47 C46 H46A 108.9
C45 C46 H46A 108.9
C47 C46 H46B 108.9
C45 C46 H46B 108.9
H46A C46 H46B 107.7
C27 C26 C25 115.2(8)
C27 C26 H26A 108.5
C25 C26 H26A 108.5
C27 C26 H26B 108.5
C25 C26 H26B 108.5
H26A C26 H26B 107.5
C46 C47 C48 115.7(11)
C46 C47 H47A 108.3
C48 C47 H47A 108.3
C46 C47 H47B 108.3
C48 C47 H47B 108.3
H47A C47 H47B 107.4
O17 C49 O18 128.9(15)
O17 C49 C48 120.1(13)
O18 C49 C48 110.9(14)
C47 C48 C49 119.8(11)
C47 C48 H48A 107.4
C49 C48 H48A 107.4
C47 C48 H48B 107.4
C49 C48 H48B 107.4
H48A C48 H48B 106.9
C50 N4 H4A 109.5
C50 N4 H4B 109.5
H4A N4 H4B 109.5
C50 N4 H4C 109.5
H4A N4 H4C 109.5
H4B N4 H4C 109.5
N4 C50 C51 108.6(13)
N4 C50 H50A 110.0
C51 C50 H50A 110.0
N4 C50 H50B 110.0
C51 C50 H50B 110.0
H50A C50 H50B 108.4
C60 O20 H20C 111.3
O19 C60 O20 111(3)
O19 C60 C59 130(3)
O20 C60 C59 118(3)
C52 C51 C50 115.6(16)
C52 C51 H51A 108.4
C50 C51 H51A 108.4
C52 C51 H51B 108.4
C50 C51 H51B 108.4
H51A C51 H51B 107.4
C51 C52 C53 103.6(16)
C51 C52 H52A 111.0
C53 C52 H52A 111.0
C51 C52 H52B 111.0
C53 C52 H52B 111.0
H52A C52 H52B 109.0
C58 C59 C60 115(2)
C58 C59 H59A 108.5
C60 C59 H59A 108.5
C58 C59 H59B 108.5
C60 C59 H59B 108.5
H59A C59 H59B 107.5
C55 C56 C57 106.8(17)
C55 C56 H56A 110.4
C57 C56 H56A 110.4
C55 C56 H56B 110.4
C57 C56 H56B 110.4
H56A C56 H56B 108.6
C57 C58 C59 96(2)
C57 C58 H58A 112.5
C59 C58 H58A 112.5
C57 C58 H58B 112.5
C59 C58 H58B 112.5
H58A C58 H58B 110.0
C56 C55 C54 111.9(15)
C56 C55 H55A 109.2
C54 C55 H55A 109.2
C56 C55 H55B 109.2
C54 C55 H55B 109.2
H55A C55 H55B 107.9
C58 C57 C56 96.0(19)
C58 C57 H57A 112.5
C56 C57 H57A 112.5
C58 C57 H57B 112.5
C56 C57 H57B 112.5
H57A C57 H57B 110.1
C55 C54 C53 129.8(18)
C55 C54 H54A 104.8
C53 C54 H54A 104.8
C55 C54 H54B 104.8
C53 C54 H54B 104.8
H54A C54 H54B 105.8
C54 C53 C52 103.2(18)
C54 C53 H53A 111.1
C52 C53 H53A 111.1
C54 C53 H53B 111.1
C52 C53 H53B 111.1
H53A C53 H53B 109.1
C49 O18 H18C 106.8

loop_
_geom_bond_atom_site_label_1
_geom_bond_atom_site_label_2
_geom_bond_distance
S3 O9 1.447(5)
S3 O8 1.454(5)
S3 O7 1.452(5)
S3 C13 1.788(6)
S4 O11 1.440(5)
S4 O10 1.446(5)
S4 O12 1.458(5)
S4 C11 1.785(6)
S2 O5 1.449(5)
S2 O4 1.449(5)
S2 O6 1.455(5)
S2 C3 1.789(6)
S1 O2 1.443(5)
S1 O3 1.449(5)
S1 O1 1.455(5)
S1 C1 1.782(6)
O15 C38 1.208(9)
O16 C38 1.347(9)
O16 H16A 0.8200
N2 C28 1.490(8)
N2 H2A 0.8900
N2 H2B 0.8900
N2 H2C 0.8900
N1 C17 1.475(9)
N1 H1A 0.8900
N1 H1B 0.8900
N1 H1C 0.8900
N3 C39 1.485(9)
N3 H3A 0.8900
N3 H3B 0.8900
N3 H3C 0.8900
C6 C5 1.422(8)
C6 C1 1.419(8)
C6 C16 1.432(8)
C4 C3 1.413(8)
C4 C7 1.419(8)
C4 C5 1.430(8)
C5 C10 1.434(8)
C1 C2 1.385(8)
C3 C2 1.380(9)
C14 C11 1.385(9)
C14 C13 1.386(9)
C14 H14A 0.9300
C2 H2D 0.9300
C9 C10 1.421(8)
C9 C13 1.417(8)
C9 C8 1.432(9)
C11 C12 1.410(8)
C7 C8 1.369(8)
C7 H7B 0.9300
C8 H8B 0.9300
C15 C16 1.348(8)
C15 C12 1.436(9)
C15 H15A 0.9300
C12 C10 1.438(8)
C39 C40 1.529(9)
C39 H39A 0.9700
C39 H39B 0.9700
C42 C43 1.504(10)
C42 C41 1.531(9)
C42 H42A 0.9700
C42 H42B 0.9700
C16 H16B 0.9300
C40 C41 1.517(10)
C40 H40A 0.9700
C40 H40B 0.9700
C17 C18 1.505(9)
C17 H17A 0.9700
C17 H17B 0.9700
C18 C19 1.516(10)
C18 H18A 0.9700
C18 H18B 0.9700
C41 H41A 0.9700
C41 H41B 0.9700
C22 C21 1.506(10)
C22 C23 1.523(10)
C22 H22A 0.9700
C22 H22B 0.9700
C38 C37 1.501(10)
C20 C21 1.519(10)
C20 C19 1.533(9)
C20 H20A 0.9700
C20 H20B 0.9700
C28 C29 1.512(9)
C28 H28A 0.9700
C28 H28B 0.9700
C21 H21A 0.9700
C21 H21B 0.9700
C37 C36 1.514(10)
C37 H37A 0.9700
C37 H37B 0.9700
C29 C30 1.515(10)
C29 H29A 0.9700
C29 H29B 0.9700
C43 C44 1.539(11)
C43 H43A 0.9700
C43 H43B 0.9700
C19 H19A 0.9700
C19 H19B 0.9700
O14 C27 1.306(11)
O14 H14B 0.8498
C35 C36 1.518(10)
C35 C34 1.522(11)
C35 H35A 0.9700
C35 H35B 0.9700
O13 C27 1.213(12)
C23 C24 1.510(11)
C23 H23A 0.9700
C23 H23B 0.9700
C36 H36A 0.9700
C36 H36B 0.9700
C44 C45 1.543(13)
C44 H44A 0.9700
C44 H44B 0.9700
C31 C32 1.514(10)
C31 C30 1.510(10)
C31 H31A 0.9700
C31 H31B 0.9700
C32 C33 1.518(11)
C32 H32A 0.9700
C32 H32B 0.9700
C30 H30A 0.9700
C30 H30B 0.9700
C24 C25 1.534(12)
C24 H24A 0.9700
C24 H24B 0.9700
C34 C33 1.540(10)
C34 H34A 0.9700
C34 H34B 0.9700
C33 H33A 0.9700
C33 H33B 0.9700
C27 C26 1.459(13)
C25 C26 1.509(12)
C25 H25A 0.9700
C25 H25B 0.9700
O17 C49 1.222(16)
C45 C46 1.654(17)
C45 H45A 0.9700
C45 H45B 0.9700
C46 C47 1.408(16)
C46 H46A 0.9700
C46 H46B 0.9700
C26 H26A 0.9700
C26 H26B 0.9700
C47 C48 1.470(16)
C47 H47A 0.9700
C47 H47B 0.9700
C49 O18 1.258(16)
C49 C48 1.490(18)
C48 H48A 0.9700
C48 H48B 0.9700
N4 C50 1.481(14)
N4 H4A 0.8900
N4 H4B 0.8900
N4 H4C 0.8900
C50 C51 1.51(2)
C50 H50A 0.9700
C50 H50B 0.9700
O20 C60 1.33(3)
O20 H20C 0.8500
C60 O19 1.22(3)
C60 C59 1.60(3)
C51 C52 1.388(15)
C51 H51A 0.9700
C51 H51B 0.9700
C52 C53 1.65(2)
C52 H52A 0.9700
C52 H52B 0.9700
C59 C58 1.471(17)
C59 H59A 0.9700
C59 H59B 0.9700
C56 C55 1.459(16)
C56 C57 1.60(3)
C56 H56A 0.9700
C56 H56B 0.9700
C58 C57 1.416(17)
C58 H58A 0.9700
C58 H58B 0.9700
C55 C54 1.499(16)
C55 H55A 0.9700
C55 H55B 0.9700
C57 H57A 0.9700
C57 H57B 0.9700
C54 C53 1.48(2)
C54 H54A 0.9700
C54 H54B 0.9700
C53 H53A 0.9700
C53 H53B 0.9700
O18 H18C 0.8500
